data_7011007
loop_
_publ_author_name
'George J. P. Britovsek'
'Vernon C. Gibson'
'Stefan K. Spitzmesser'
'Kilian P. Tellmann'
'Andrew J. P. White'
'David J. Williams'

_publ_section_title
;
 Cationic 2,6-bis(imino)pyridine iron and cobalt complexes: synthesis,
 structures, ethylene polymerisation and ethylene/polar monomer
 co-polymerisation studies
;
_journal_issue 6
_journal_name_full 'J. Chem. Soc., Dalton Trans.'
_journal_page_first 1159
_journal_page_last 1171
_journal_paper_doi 10.1039/b106614p
_journal_year 2002
_chemical_formula_sum 'C35 H49 Cl5 F6 Fe N3 O Sb'
_chemical_formula_weight 996.62
_chemical_name_systematic
; 
? 
;
_space_group_IT_number 14
_symmetry_cell_setting monoclinic
_symmetry_space_group_name_Hall '-P 2ybc'
_symmetry_space_group_name_H-M 'P 1 21/c 1'
_atom_sites_solution_hydrogens geom
_atom_sites_solution_primary direct
_atom_sites_solution_secondary difmap
_audit_creation_method SHELXL
_cell_angle_alpha 90.00
_cell_angle_beta 104.90(2)
_cell_angle_gamma 90.00
_cell_formula_units_Z 4
_cell_length_a 9.938(2)
_cell_length_b 24.269(3)
_cell_length_c 18.711(4)
_cell_measurement_reflns_used 32
_cell_measurement_temperature 203(2)
_cell_measurement_theta_max 24.96
_cell_measurement_theta_min 10.81
_cell_volume 4361.1(14)
_computing_cell_refinement 'Siemens XSCANS'
_computing_data_collection 'Siemens XSCANS'
_computing_data_reduction 'Siemens SHELXTL'
_computing_molecular_graphics 'Siemens SHELXTL'
_computing_publication_material 'Siemens SHELXTL'
_computing_structure_refinement 'SHELXL-93 (Sheldrick, 1993)'
_computing_structure_solution 'SHELXS-86 (Sheldrick, 1990)'
_diffrn_ambient_temperature 203(2)
_diffrn_measurement_device 'Siemens P4'
_diffrn_measurement_method '\w scans'
_diffrn_radiation_monochromator graphite
_diffrn_radiation_source 'fine-focus sealed tube'
_diffrn_radiation_type CuK\a
_diffrn_radiation_wavelength 1.54178
_diffrn_reflns_av_R_equivalents 0.0310
_diffrn_reflns_av_sigmaI/netI 0.0857
_diffrn_reflns_limit_h_max 11
_diffrn_reflns_limit_h_min 0
_diffrn_reflns_limit_k_max 0
_diffrn_reflns_limit_k_min -27
_diffrn_reflns_limit_l_max 20
_diffrn_reflns_limit_l_min -21
_diffrn_reflns_number 6684
_diffrn_reflns_theta_max 60.02
_diffrn_reflns_theta_min 3.05
_diffrn_standards_interval_count 97
_diffrn_standards_number 3
_exptl_absorpt_coefficient_mu 10.886
_exptl_absorpt_correction_T_max 0.6163
_exptl_absorpt_correction_T_min 0.1442
_exptl_absorpt_correction_type empirical
_exptl_crystal_colour 'Deep red'
_exptl_crystal_density_diffrn 1.518
_exptl_crystal_description needles
_exptl_crystal_F_000 2016
_exptl_crystal_size_max 0.90
_exptl_crystal_size_mid 0.07
_exptl_crystal_size_min 0.06
_refine_diff_density_max 0.810
_refine_diff_density_min -0.895
_refine_diff_density_rms 0.121
_refine_ls_extinction_method none
_refine_ls_goodness_of_fit_all 1.078
_refine_ls_goodness_of_fit_obs 1.123
_refine_ls_matrix_type full
_refine_ls_number_parameters 469
_refine_ls_number_reflns 5448
_refine_ls_number_restraints 0
_refine_ls_restrained_S_all 1.422
_refine_ls_restrained_S_obs 1.123
_refine_ls_R_factor_all 0.1506
_refine_ls_R_factor_obs 0.0646
_refine_ls_shift/esd_max 0.001
_refine_ls_shift/esd_mean 0.000
_refine_ls_structure_factor_coef Fsqd
_refine_ls_weighting_details 'w=1/[\s^2^(Fo^2^)+(0.0962P)^2^+1.0096P] where P=(Fo^2^+2Fc^2^)/3'
_refine_ls_weighting_scheme calc
_refine_ls_wR_factor_all 0.2526
_refine_ls_wR_factor_obs 0.1508
_reflns_number_observed 3729
_reflns_number_total 6269
_reflns_observed_criterion >2sigma(I)
_cod_data_source_file b106614p.txt
_cod_data_source_block VG9859
_cod_depositor_comments
;
The following automatic conversions were performed:
'_symmetry_cell_setting' value 'Monoclinic' changed to 'monoclinic'
according to '/home/saulius/struct/CIF-dictionaries/cif_core.dic'
dictionary named 'cif_core.dic' version 2.4.1 from
2010-06-29.

'_exptl_absorpt_correction_type' value 'Empirical' changed to
'empirical' according to
'/home/saulius/struct/CIF-dictionaries/cif_core.dic' dictionary named
'cif_core.dic' version 2.4.1 from 2010-06-29.

Automatic conversion script
Id: cif_fix_enum 1527 2010-12-29 10:47:43Z saulius 

The following automatic conversions were performed:

'_refine_ls_weighting_scheme' value 'calc
w=1/[\s^2^(Fo^2^)+(0.0962P)^2^+1.0096P] where P=(Fo^2^+2Fc^2^)/3' was
changed to 'calc'. New tag '_refine_ls_weighting_details' was
created. The value of the new tag was set to
'w=1/[\s^2^(Fo^2^)+(0.0962P)^2^+1.0096P] where P=(Fo^2^+2Fc^2^)/3'.

Automatic conversion script
Id: cif_fix_values 3143 2015-03-26 13:38:13Z robertas 
;
_cod_original_sg_symbol_H-M P2(1)/c
_cod_original_formula_sum 'C35 H49 N3 O Cl5 Fe Sb F6'
_cod_database_code 7011007

loop_
_symmetry_equiv_pos_as_xyz
'x, y, z'
'-x, y+1/2, -z+1/2'
'-x, -y, -z'
'x, -y-1/2, z-1/2'

loop_
_atom_site_aniso_label
_atom_site_aniso_U_11
_atom_site_aniso_U_22
_atom_site_aniso_U_33
_atom_site_aniso_U_23
_atom_site_aniso_U_13
_atom_site_aniso_U_12
Fe 0.0278(8) 0.0312(6) 0.0303(6) -0.0033(5) 0.0105(5) -0.0009(7)
Cl 0.0312(14) 0.0671(14) 0.0475(11) -0.0141(11) 0.0087(10) -0.0024(13)
O1 0.057(5) 0.036(3) 0.043(3) 0.003(3) 0.017(3) -0.003(3)
N1 0.029(4) 0.028(3) 0.033(3) 0.003(3) 0.010(3) 0.003(3)
C2 0.036(6) 0.029(4) 0.038(4) 0.000(3) 0.022(4) 0.002(4)
C3 0.048(7) 0.047(5) 0.048(5) 0.001(4) 0.027(5) -0.004(5)
C4 0.035(7) 0.052(5) 0.051(5) -0.007(4) 0.011(5) -0.008(5)
C5 0.024(6) 0.045(5) 0.039(4) -0.007(4) 0.003(4) -0.005(4)
C6 0.035(6) 0.037(4) 0.033(4) -0.004(3) 0.012(4) 0.001(4)
C7 0.030(6) 0.035(4) 0.041(4) 0.002(3) 0.011(4) 0.002(4)
N7 0.034(5) 0.030(3) 0.033(3) -0.003(3) 0.011(3) 0.001(3)
C8 0.037(7) 0.053(5) 0.052(5) -0.021(4) 0.016(5) -0.005(5)
C9 0.028(6) 0.030(4) 0.029(4) -0.005(3) 0.007(4) 0.000(4)
N9 0.027(5) 0.033(3) 0.030(3) 0.005(3) 0.004(3) 0.005(4)
C10 0.059(9) 0.052(5) 0.045(5) -0.028(4) 0.013(5) -0.011(6)
C11 0.021(5) 0.042(4) 0.028(4) -0.007(3) 0.007(4) 0.000(4)
C12 0.046(7) 0.045(5) 0.039(4) -0.003(4) 0.018(4) -0.002(5)
C13 0.028(6) 0.063(6) 0.032(4) -0.009(4) 0.003(4) -0.004(5)
C14 0.030(6) 0.056(6) 0.044(5) -0.015(4) 0.016(4) -0.005(5)
C15 0.043(7) 0.040(5) 0.046(5) -0.011(4) 0.017(5) -0.007(5)
C16 0.034(6) 0.037(4) 0.041(4) 0.000(4) 0.016(4) 0.004(4)
C17 0.051(7) 0.044(5) 0.034(4) 0.005(4) -0.001(4) -0.015(5)
C18 0.116(16) 0.058(7) 0.145(13) 0.021(8) 0.083(12) 0.019(9)
C19 0.242(27) 0.078(9) 0.123(13) -0.017(9) 0.129(17) -0.069(13)
C20 0.067(9) 0.033(4) 0.045(5) 0.006(4) 0.018(5) 0.000(5)
C21 0.134(17) 0.075(9) 0.083(9) 0.015(7) 0.046(10) 0.050(10)
C22 0.090(12) 0.095(9) 0.061(7) 0.017(7) 0.037(8) -0.011(9)
C23 0.034(6) 0.032(4) 0.032(4) -0.007(3) 0.009(4) -0.001(4)
C24 0.036(6) 0.038(4) 0.038(4) -0.010(4) 0.014(4) -0.003(4)
C25 0.040(7) 0.057(6) 0.043(5) -0.012(4) 0.020(4) 0.003(5)
C26 0.064(9) 0.041(5) 0.069(6) -0.020(5) 0.032(6) 0.006(6)
C27 0.057(9) 0.034(5) 0.072(6) 0.001(5) 0.019(6) 0.004(5)
C28 0.028(6) 0.037(4) 0.059(5) -0.001(4) 0.014(5) 0.005(4)
C29 0.057(8) 0.056(6) 0.041(5) 0.009(4) 0.026(5) 0.013(5)
C30 0.080(11) 0.046(6) 0.087(8) 0.010(6) 0.026(7) -0.001(6)
C31 0.103(13) 0.098(10) 0.039(6) 0.005(6) 0.014(6) 0.014(9)
C32 0.043(7) 0.048(5) 0.055(6) 0.019(4) 0.012(5) 0.010(5)
C33 0.111(13) 0.060(7) 0.048(6) 0.005(5) 0.016(7) 0.002(8)
C34 0.114(15) 0.109(11) 0.059(7) 0.013(7) 0.028(8) -0.053(10)
Sb 0.0539(5) 0.0446(3) 0.0453(3) 0.0090(3) 0.0121(3) 0.0028(4)
F11 0.109(8) 0.096(5) 0.087(5) 0.037(4) -0.016(5) -0.043(5)
F12 0.179(13) 0.114(7) 0.085(5) 0.017(5) -0.043(6) -0.058(7)
F13 0.161(13) 0.125(8) 0.238(13) -0.052(8) 0.140(11) -0.006(8)
F14 0.185(13) 0.112(7) 0.074(5) 0.024(5) -0.024(6) -0.036(7)
F15 0.144(13) 0.104(7) 0.293(15) -0.076(9) 0.112(12) 0.006(7)
F16 0.137(10) 0.083(5) 0.100(5) 0.027(4) 0.031(6) -0.033(6)
C40 0.094(13) 0.097(10) 0.078(8) 0.006(8) 0.038(8) -0.005(9)
Cl1 0.064(3) 0.099(2) 0.115(3) 0.025(2) 0.027(2) 0.010(2)
Cl2 0.119(4) 0.144(4) 0.136(3) 0.067(3) 0.081(3) 0.057(3)
C50 0.081(13) 0.092(10) 0.127(13) 0.043(10) 0.038(10) 0.016(10)
Cl3 0.116(5) 0.108(3) 0.154(4) 0.059(3) 0.046(3) 0.016(3)
Cl4 0.139(5) 0.094(3) 0.112(3) 0.001(2) 0.016(3) 0.000(3)

loop_
_atom_site_label
_atom_site_type_symbol
_atom_site_fract_x
_atom_site_fract_y
_atom_site_fract_z
_atom_site_U_iso_or_equiv
_atom_site_thermal_displace_type
_atom_site_occupancy
_atom_site_calc_flag
_atom_site_refinement_flags
_atom_site_disorder_group
Fe Fe 0.29821(14) 0.59771(5) 0.74291(6) 0.0292(3) Uani 1 d . .
Cl Cl 0.0667(3) 0.59637(11) 0.70254(12) 0.0489(6) Uani 1 d . .
O1 O 0.3733(8) 0.5445(2) 0.8344(3) 0.044(2) Uani 1 d . .
N1 N 0.5038(8) 0.6218(3) 0.7590(3) 0.029(2) Uani 1 d . .
C2 C 0.5909(10) 0.5954(3) 0.7246(4) 0.032(2) Uani 1 d . .
C3 C 0.7273(12) 0.6070(4) 0.7374(5) 0.045(2) Uani 1 d . .
H3A H 0.7827(12) 0.5886(4) 0.7111(5) 0.054 Uiso 1 calc R .
C4 C 0.7852(12) 0.6465(4) 0.7900(5) 0.046(2) Uani 1 d . .
H4A H 0.8812(12) 0.6540(4) 0.8017(5) 0.055 Uiso 1 calc R .
C5 C 0.6989(10) 0.6747(4) 0.8251(5) 0.037(2) Uani 1 d . .
H5A H 0.7349(10) 0.7024(4) 0.8599(5) 0.044 Uiso 1 calc R .
C6 C 0.5589(10) 0.6614(3) 0.8081(4) 0.034(2) Uani 1 d . .
C7 C 0.5098(10) 0.5574(3) 0.6653(5) 0.035(2) Uani 1 d . .
N7 N 0.3790(8) 0.5544(3) 0.6583(3) 0.032(2) Uani 1 d . .
C8 C 0.5887(11) 0.5284(4) 0.6183(5) 0.046(2) Uani 1 d . .
H8A H 0.6693(11) 0.5108(4) 0.6493(5) 0.069 Uiso 1 d R .
H8B H 0.6173(11) 0.5549(4) 0.5870(5) 0.069 Uiso 1 d R .
H8C H 0.5301(11) 0.5012(4) 0.5883(5) 0.069 Uiso 1 d R .
C9 C 0.4478(10) 0.6895(3) 0.8377(4) 0.029(2) Uani 1 d . .
N9 N 0.3270(8) 0.6731(3) 0.8130(3) 0.030(2) Uani 1 d . .
C10 C 0.4926(13) 0.7370(4) 0.8901(5) 0.052(3) Uani 1 d . .
H10A H 0.5126(13) 0.7684(4) 0.8634(5) 0.078 Uiso 1 d R .
H10B H 0.5744(13) 0.7269(4) 0.9278(5) 0.078 Uiso 1 d R .
H10C H 0.4188(13) 0.7459(4) 0.9127(5) 0.078 Uiso 1 d R .
C11 C 0.2943(9) 0.5230(3) 0.5961(4) 0.030(2) Uani 1 d . .
C12 C 0.2500(12) 0.5499(4) 0.5284(5) 0.042(2) Uani 1 d . .
C13 C 0.1663(11) 0.5190(4) 0.4685(5) 0.042(2) Uani 1 d . .
H13A H 0.1305(11) 0.5359(4) 0.4223(5) 0.050 Uiso 1 calc R .
C14 C 0.1380(11) 0.4646(4) 0.4782(5) 0.042(2) Uani 1 d . .
H14A H 0.0884(11) 0.4438(4) 0.4376(5) 0.051 Uiso 1 calc R .
C15 C 0.1804(11) 0.4404(4) 0.5453(5) 0.042(2) Uani 1 d . .
H15A H 0.1552(11) 0.4036(4) 0.5506(5) 0.050 Uiso 1 calc R .
C16 C 0.2598(11) 0.4680(3) 0.6067(5) 0.036(2) Uani 1 d . .
C17 C 0.2826(12) 0.6095(4) 0.5170(5) 0.045(3) Uani 1 d . .
H17A H 0.3622(12) 0.6196(4) 0.5589(5) 0.054 Uiso 1 calc R .
C18 C 0.1681(19) 0.6467(5) 0.5206(9) 0.097(6) Uani 1 d . .
H18A H 0.1942(19) 0.6843(5) 0.5129(9) 0.145 Uiso 1 calc R .
H18B H 0.1491(19) 0.6436(5) 0.5687(9) 0.145 Uiso 1 calc R .
H18C H 0.0854(19) 0.6368(5) 0.4824(9) 0.145 Uiso 1 calc R .
C19 C 0.3301(24) 0.6192(6) 0.4472(9) 0.133(9) Uani 1 d . .
H19A H 0.4056(24) 0.5941(6) 0.4461(9) 0.199 Uiso 1 calc R .
H19B H 0.3621(24) 0.6569(6) 0.4465(9) 0.199 Uiso 1 calc R .
H19C H 0.2529(24) 0.6127(6) 0.4042(9) 0.199 Uiso 1 calc R .
C20 C 0.3054(13) 0.4403(4) 0.6821(5) 0.047(3) Uani 1 d . .
H20A H 0.3668(13) 0.4662(4) 0.7166(5) 0.057 Uiso 1 calc R .
C21 C 0.3870(19) 0.3872(5) 0.6802(8) 0.094(6) Uani 1 d . .
H21A H 0.4136(19) 0.3711(5) 0.7293(8) 0.141 Uiso 1 calc R .
H21B H 0.4700(19) 0.3954(5) 0.6639(8) 0.141 Uiso 1 calc R .
H21C H 0.3293(19) 0.3613(5) 0.6462(8) 0.141 Uiso 1 calc R .
C22 C 0.1778(16) 0.4292(6) 0.7112(7) 0.079(4) Uani 1 d . .
H22A H 0.2066(16) 0.4115(6) 0.7592(7) 0.118 Uiso 1 calc R .
H22B H 0.1139(16) 0.4053(6) 0.6770(7) 0.118 Uiso 1 calc R .
H22C H 0.1319(16) 0.4638(6) 0.7159(7) 0.118 Uiso 1 calc R .
C23 C 0.2133(10) 0.7022(3) 0.8312(4) 0.033(2) Uani 1 d . .
C24 C 0.1687(11) 0.6870(3) 0.8941(4) 0.036(2) Uani 1 d . .
C25 C 0.0610(11) 0.7165(4) 0.9098(5) 0.045(2) Uani 1 d . .
H25A H 0.0292(11) 0.7069(4) 0.9513(5) 0.054 Uiso 1 calc R .
C26 C -0.0016(13) 0.7603(4) 0.8655(6) 0.055(3) Uani 1 d . .
H26A H -0.0722(13) 0.7809(4) 0.8780(6) 0.066 Uiso 1 calc R .
C27 C 0.0414(13) 0.7730(4) 0.8027(6) 0.054(3) Uani 1 d . .
H27A H -0.0027(13) 0.8019(4) 0.7721(6) 0.064 Uiso 1 calc R .
C28 C 0.1476(11) 0.7443(4) 0.7838(5) 0.041(2) Uani 1 d . .
C29 C 0.2358(13) 0.6388(4) 0.9419(5) 0.048(3) Uani 1 d . .
H29A H 0.3214(13) 0.6280(4) 0.9276(5) 0.058 Uiso 1 calc R .
C30 C 0.1344(16) 0.5897(4) 0.9281(7) 0.070(4) Uani 1 d . .
H30A H 0.1767(16) 0.5588(4) 0.9585(7) 0.105 Uiso 1 calc R .
H30B H 0.1134(16) 0.5793(4) 0.8764(7) 0.105 Uiso 1 calc R .
H30C H 0.0491(16) 0.6001(4) 0.9407(7) 0.105 Uiso 1 calc R .
C31 C 0.2745(17) 0.6533(6) 1.0239(5) 0.081(4) Uani 1 d . .
H31A H 0.3169(17) 0.6216(6) 1.0525(5) 0.121 Uiso 1 calc R .
H31B H 0.1913(17) 0.6638(6) 1.0386(5) 0.121 Uiso 1 calc R .
H31C H 0.3399(17) 0.6838(6) 1.0328(5) 0.121 Uiso 1 calc R .
C32 C 0.1901(12) 0.7595(4) 0.7144(5) 0.048(3) Uani 1 d . .
H32A H 0.2607(12) 0.7322(4) 0.7086(5) 0.058 Uiso 1 calc R .
C33 C 0.0713(17) 0.7562(5) 0.6461(6) 0.074(4) Uani 1 d . .
H33A H 0.0295(17) 0.7199(5) 0.6427(6) 0.111 Uiso 1 calc R .
H33B H 0.1056(17) 0.7628(5) 0.6028(6) 0.111 Uiso 1 calc R .
H33C H 0.0021(17) 0.7838(5) 0.6487(6) 0.111 Uiso 1 calc R .
C34 C 0.2592(18) 0.8154(6) 0.7224(7) 0.093(5) Uani 1 d . .
H34A H 0.3352(18) 0.8160(6) 0.7669(7) 0.139 Uiso 1 calc R .
H34B H 0.1916(18) 0.8435(6) 0.7257(7) 0.139 Uiso 1 calc R .
H34C H 0.2952(18) 0.8225(6) 0.6798(7) 0.139 Uiso 1 calc R .
Sb Sb 0.73594(8) 0.59996(3) 1.03579(3) 0.0481(2) Uani 1 d . .
F11 F 0.7873(10) 0.6631(3) 0.9939(4) 0.105(3) Uani 1 d . .
F12 F 0.5940(14) 0.5860(4) 0.9532(5) 0.140(5) Uani 1 d . .
F13 F 0.8539(15) 0.5587(4) 1.0001(8) 0.158(5) Uani 1 d . .
F14 F 0.8743(14) 0.6167(4) 1.1180(4) 0.134(5) Uani 1 d . .
F15 F 0.6233(15) 0.6411(4) 1.0747(8) 0.170(6) Uani 1 d . .
F16 F 0.6865(11) 0.5388(3) 1.0798(4) 0.106(3) Uani 1 d . .
C40 C -0.1676(18) 0.4706(6) 0.8563(7) 0.087(4) Uani 1 d . .
H40A H -0.1379(18) 0.5016(6) 0.8903(7) 0.104 Uiso 1 calc R .
H40B H -0.1318(18) 0.4368(6) 0.8830(7) 0.104 Uiso 1 calc R .
Cl1 Cl -0.3474(4) 0.4680(2) 0.8313(2) 0.0921(11) Uani 1 d . .
Cl2 Cl -0.0953(6) 0.4778(2) 0.7835(3) 0.124(2) Uani 1 d . .
C50 C 0.3135(19) 0.2720(6) 0.3887(9) 0.098(5) Uani 1 d . .
H50A H 0.2400(19) 0.2745(6) 0.3425(9) 0.117 Uiso 1 calc R .
H50B H 0.3021(19) 0.2366(6) 0.4118(9) 0.117 Uiso 1 calc R .
Cl3 Cl 0.4728(6) 0.2719(2) 0.3676(3) 0.124(2) Uani 1 d . .
Cl4 Cl 0.2906(6) 0.3235(2) 0.4458(2) 0.118(2) Uani 1 d . .

loop_
_atom_type_symbol
_atom_type_description
_atom_type_scat_dispersion_real
_atom_type_scat_dispersion_imag
_atom_type_scat_source
C C 0.0181 0.0091 'International Tables Vol C Tables 4.2.6.8 and 6.1.1.4'
H H 0.0000 0.0000 'International Tables Vol C Tables 4.2.6.8 and 6.1.1.4'
N N 0.0311 0.0180 'International Tables Vol C Tables 4.2.6.8 and 6.1.1.4'
O O 0.0492 0.0322 'International Tables Vol C Tables 4.2.6.8 and 6.1.1.4'
F F 0.0727 0.0534 'International Tables Vol C Tables 4.2.6.8 and 6.1.1.4'
Cl Cl 0.3639 0.7018 'International Tables Vol C Tables 4.2.6.8 and 6.1.1.4'
Sb Sb -0.0562 5.8946 'International Tables Vol C Tables 4.2.6.8 and 6.1.1.4'
Fe Fe -1.1336 3.1974 'International Tables Vol C Tables 4.2.6.8 and 6.1.1.4'

loop_
_geom_angle_atom_site_label_1
_geom_angle_atom_site_label_2
_geom_angle_atom_site_label_3
_geom_angle
_geom_angle_site_symmetry_1
_geom_angle_site_symmetry_3
_geom_angle_publ_flag
N1 Fe O1 85.7(3) . . ?
N1 Fe N7 73.3(3) . . ?
O1 Fe N7 99.8(2) . . ?
N1 Fe N9 73.1(3) . . ?
O1 Fe N9 93.5(2) . . ?
N7 Fe N9 142.7(3) . . ?
N1 Fe Cl 161.2(2) . . ?
O1 Fe Cl 112.5(2) . . ?
N7 Fe Cl 106.4(2) . . ?
N9 Fe Cl 100.2(2) . . ?
C6 N1 C2 117.5(8) . . ?
C6 N1 Fe 121.0(6) . . ?
C2 N1 Fe 121.4(6) . . ?
C3 C2 N1 123.5(8) . . ?
C3 C2 C7 125.7(8) . . ?
N1 C2 C7 110.5(8) . . ?
C2 C3 C4 119.0(9) . . ?
C5 C4 C3 118.8(10) . . ?
C6 C5 C4 118.9(8) . . ?
N1 C6 C5 122.3(8) . . ?
N1 C6 C9 111.3(8) . . ?
C5 C6 C9 126.3(8) . . ?
N7 C7 C8 125.9(8) . . ?
N7 C7 C2 116.8(7) . . ?
C8 C7 C2 117.3(8) . . ?
C7 N7 C11 118.4(7) . . ?
C7 N7 Fe 116.4(6) . . ?
C11 N7 Fe 125.1(6) . . ?
N9 C9 C10 125.9(8) . . ?
N9 C9 C6 116.5(7) . . ?
C10 C9 C6 117.5(8) . . ?
C9 N9 C23 119.8(7) . . ?
C9 N9 Fe 116.7(6) . . ?
C23 N9 Fe 123.4(6) . . ?
C12 C11 C16 122.9(8) . . ?
C12 C11 N7 117.6(7) . . ?
C16 C11 N7 119.6(7) . . ?
C11 C12 C13 116.9(8) . . ?
C11 C12 C17 123.3(8) . . ?
C13 C12 C17 119.7(8) . . ?
C14 C13 C12 120.0(9) . . ?
C15 C14 C13 121.0(9) . . ?
C14 C15 C16 122.2(9) . . ?
C15 C16 C11 116.8(8) . . ?
C15 C16 C20 121.5(8) . . ?
C11 C16 C20 121.7(8) . . ?
C18 C17 C12 112.7(10) . . ?
C18 C17 C19 111.1(12) . . ?
C12 C17 C19 113.4(8) . . ?
C16 C20 C22 109.3(10) . . ?
C16 C20 C21 112.6(8) . . ?
C22 C20 C21 110.8(10) . . ?
C28 C23 C24 121.6(8) . . ?
C28 C23 N9 118.3(7) . . ?
C24 C23 N9 120.1(7) . . ?
C25 C24 C23 117.9(8) . . ?
C25 C24 C29 121.5(8) . . ?
C23 C24 C29 120.6(8) . . ?
C24 C25 C26 121.5(9) . . ?
C27 C26 C25 119.2(10) . . ?
C28 C27 C26 121.8(10) . . ?
C27 C28 C23 117.9(9) . . ?
C27 C28 C32 119.8(9) . . ?
C23 C28 C32 122.2(8) . . ?
C24 C29 C31 112.0(8) . . ?
C24 C29 C30 109.1(9) . . ?
C31 C29 C30 109.4(9) . . ?
C33 C32 C34 111.7(9) . . ?
C33 C32 C28 112.7(10) . . ?
C34 C32 C28 110.7(9) . . ?
F15 Sb F13 177.8(7) . . ?
F15 Sb F16 90.0(5) . . ?
F13 Sb F16 89.6(5) . . ?
F15 Sb F14 86.9(6) . . ?
F13 Sb F14 90.9(7) . . ?
F16 Sb F14 91.9(4) . . ?
F15 Sb F12 91.1(7) . . ?
F13 Sb F12 91.0(7) . . ?
F16 Sb F12 89.5(4) . . ?
F14 Sb F12 177.7(5) . . ?
F15 Sb F11 88.8(5) . . ?
F13 Sb F11 91.5(5) . . ?
F16 Sb F11 178.2(4) . . ?
F14 Sb F11 86.7(4) . . ?
F12 Sb F11 91.9(4) . . ?
Cl2 C40 Cl1 114.0(9) . . ?
Cl4 C50 Cl3 115.1(11) . . ?

loop_
_geom_bond_atom_site_label_1
_geom_bond_atom_site_label_2
_geom_bond_distance
_geom_bond_site_symmetry_2
_geom_bond_publ_flag
Fe N1 2.072(8) . ?
Fe O1 2.121(6) . ?
Fe N7 2.217(7) . ?
Fe N9 2.227(7) . ?
Fe Cl 2.230(3) . ?
N1 C6 1.343(11) . ?
N1 C2 1.364(11) . ?
C2 C3 1.344(14) . ?
C2 C7 1.507(12) . ?
C3 C4 1.389(13) . ?
C4 C5 1.388(13) . ?
C5 C6 1.383(13) . ?
C6 C9 1.519(12) . ?
C7 N7 1.274(12) . ?
C7 C8 1.497(12) . ?
N7 C11 1.462(10) . ?
C9 N9 1.236(11) . ?
C9 C10 1.504(11) . ?
N9 C23 1.445(11) . ?
C11 C12 1.391(12) . ?
C11 C16 1.404(12) . ?
C12 C13 1.425(13) . ?
C12 C17 1.509(12) . ?
C13 C14 1.372(13) . ?
C14 C15 1.351(13) . ?
C15 C16 1.388(13) . ?
C16 C20 1.524(12) . ?
C17 C18 1.47(2) . ?
C17 C19 1.517(15) . ?
C20 C22 1.53(2) . ?
C20 C21 1.528(15) . ?
C23 C28 1.400(12) . ?
C23 C24 1.410(11) . ?
C24 C25 1.382(13) . ?
C24 C29 1.518(13) . ?
C25 C26 1.392(14) . ?
C26 C27 1.385(14) . ?
C27 C28 1.383(14) . ?
C28 C32 1.511(13) . ?
C29 C31 1.523(13) . ?
C29 C30 1.54(2) . ?
C32 C33 1.50(2) . ?
C32 C34 1.51(2) . ?
Sb F15 1.789(10) . ?
Sb F13 1.796(9) . ?
Sb F16 1.825(7) . ?
Sb F14 1.826(9) . ?
Sb F12 1.836(9) . ?
Sb F11 1.852(7) . ?
C40 Cl2 1.704(13) . ?
C40 Cl1 1.73(2) . ?
C50 Cl4 1.70(2) . ?
C50 Cl3 1.73(2) . ?
